data_7034732
loop_
_publ_author_name
'Ording-Wenker, Erica C M'
'Siegler, Maxime A.'
'Lutz, Martin'
'Bouwman, Elisabeth'

_publ_section_title
;
 Catalytic catechol oxidation by copper complexes: development of a
 structure-activity relationship.
;
_journal_issue 27
_journal_name_full 'Dalton transactions (Cambridge, England : 2003)'
_journal_page_first 12196
_journal_page_last 12209
_journal_paper_doi 10.1039/c5dt01041a
_journal_volume 44
_journal_year 2015
_chemical_formula_moiety 'C28 H32 Cl2 Cu2 N6 S2, 2.0(B F4), 2(C2 H3 N)'
_chemical_formula_sum 'C32 H38 B2 Cl2 Cu2 F8 N8 S2'
_chemical_formula_weight 970.42
_chemical_name_systematic
; 
 ? 
;
_space_group_IT_number 2
_symmetry_cell_setting triclinic
_symmetry_space_group_name_Hall '-P 1'
_symmetry_space_group_name_H-M 'P -1'
_atom_sites_solution_hydrogens difmap
_atom_sites_solution_primary direct
_atom_sites_solution_secondary difmap
_audit_creation_method SHELXL-97
_audit_update_record
;
2015-01-12 deposited with the CCDC.
2015-04-07 downloaded from the CCDC.
;
_cell_angle_alpha 104.022(2)
_cell_angle_beta 107.238(2)
_cell_angle_gamma 99.5150(18)
_cell_formula_units_Z 2
_cell_length_a 12.4006(2)
_cell_length_b 13.1923(3)
_cell_length_c 14.4294(4)
_cell_measurement_reflns_used 16287
_cell_measurement_temperature 110(2)
_cell_measurement_theta_max 27.62
_cell_measurement_theta_min 1.78
_cell_volume 2114.51(9)
_computing_cell_refinement
;
CrysAlisPro, Agilent Technologies,
Version 1.171.35.11 (release 16-05-2011 CrysAlis171 .NET)
(compiled May 16 2011,17:55:39)
;
_computing_data_collection
;
CrysAlisPro, Agilent Technologies,
Version 1.171.35.11 (release 16-05-2011 CrysAlis171 .NET)
(compiled May 16 2011,17:55:39)
;
_computing_data_reduction
;
CrysAlisPro, Agilent Technologies,
Version 1.171.35.11 (release 16-05-2011 CrysAlis171 .NET)
(compiled May 16 2011,17:55:39)
;
_computing_molecular_graphics 'SHELXTL v6.10 (Sheldrick, 2008)'
_computing_publication_material 'SHELXTL v6.10 (Sheldrick, 2008)'
_computing_structure_refinement 'SHELXL-97 (Sheldrick, 2008)'
_computing_structure_solution 'SHELXS-97 (Sheldrick, 2008)'
_diffrn_ambient_temperature 110(2)
_diffrn_detector_area_resol_mean 15.989
_diffrn_measured_fraction_theta_full 0.999
_diffrn_measured_fraction_theta_max 0.999
_diffrn_measurement_device_type 'Goniometer KM4/Xcalibur, detector: Sapphire3'
_diffrn_measurement_method '\w scans'
_diffrn_radiation_monochromator graphite
_diffrn_radiation_source 'Enhance (Mo) X-ray Source'
_diffrn_radiation_type MoK\a
_diffrn_radiation_wavelength 0.71073
_diffrn_reflns_av_R_equivalents 0.0208
_diffrn_reflns_av_sigmaI/netI 0.0204
_diffrn_reflns_limit_h_max 16
_diffrn_reflns_limit_h_min -16
_diffrn_reflns_limit_k_max 17
_diffrn_reflns_limit_k_min -17
_diffrn_reflns_limit_l_max 18
_diffrn_reflns_limit_l_min -18
_diffrn_reflns_number 28931
_diffrn_reflns_theta_full 27.50
_diffrn_reflns_theta_max 27.50
_diffrn_reflns_theta_min 2.50
_exptl_absorpt_coefficient_mu 1.301
_exptl_absorpt_correction_T_max 0.756
_exptl_absorpt_correction_T_min 0.581
_exptl_absorpt_correction_type analytical
_exptl_absorpt_process_details
;
CrysAlisPro, Agilent Technologies,
Version 1.171.35.11 (release 16-05-2011 CrysAlis171 .NET)
(compiled May 16 2011,17:55:39)
Analytical numeric absorption correction using a multifaceted crystal
            model based on expressions derived by R.C. Clark & J.S. Reid.
(Clark, R. C. & Reid, J. S. (1995). Acta Cryst. A51, 887-897)
;
_exptl_crystal_colour blue
_exptl_crystal_density_diffrn 1.524
_exptl_crystal_density_method 'not measured'
_exptl_crystal_description block
_exptl_crystal_F_000 984
_exptl_crystal_size_max 0.57
_exptl_crystal_size_mid 0.42
_exptl_crystal_size_min 0.26
_platon_squeeze_details
;
;
_refine_diff_density_max 0.334
_refine_diff_density_min -0.311
_refine_diff_density_rms 0.050
_refine_ls_extinction_method none
_refine_ls_goodness_of_fit_ref 1.074
_refine_ls_hydrogen_treatment constr
_refine_ls_matrix_type full
_refine_ls_number_parameters 669
_refine_ls_number_reflns 9699
_refine_ls_number_restraints 752
_refine_ls_restrained_S_all 1.076
_refine_ls_R_factor_all 0.0266
_refine_ls_R_factor_gt 0.0231
_refine_ls_shift/su_max 0.002
_refine_ls_shift/su_mean 0.000
_refine_ls_structure_factor_coef Fsqd
_refine_ls_weighting_details 'calc w=1/[\s^2^(Fo^2^)+(0.0320P)^2^+0.7327P] where P=(Fo^2^+2Fc^2^)/3'
_refine_ls_weighting_scheme calc
_refine_ls_wR_factor_gt 0.0620
_refine_ls_wR_factor_ref 0.0630
_reflns_number_gt 8706
_reflns_number_total 9699
_reflns_threshold_expression I>2\s(I)
_cod_data_source_file c5dt01041a2.cif
_cod_data_source_block '[CuII2(L1SSL1)(Cl)2]n(BF4)2n'
_cod_depositor_comments 'Adding full bibliography for 7034724--7034733.cif.'
_cod_original_cell_volume 2114.51(8)
_cod_database_code 7034732

loop_
_symmetry_equiv_pos_as_xyz
'x, y, z'
'-x, -y, -z'

loop_
_atom_site_label
_atom_site_type_symbol
_atom_site_fract_x
_atom_site_fract_y
_atom_site_fract_z
_atom_site_U_iso_or_equiv
_atom_site_adp_type
_atom_site_occupancy
_atom_site_symmetry_multiplicity
_atom_site_calc_flag
_atom_site_refinement_flags
_atom_site_disorder_assembly
_atom_site_disorder_group
Cu1 Cu 0.037031(14) 0.630797(13) 0.484159(12) 0.01800(5) Uani 1 1 d . . .
Cu2 Cu 0.009404(14) 0.629427(13) 0.085299(12) 0.01699(5) Uani 1 1 d . . .
Cl1 Cl -0.07792(3) 0.47253(3) 0.36650(2) 0.02063(7) Uani 1 1 d . . .
Cl2 Cl 0.07087(3) 0.48572(3) 0.12057(2) 0.01959(7) Uani 1 1 d . . .
S1 S -0.02023(3) 0.76096(3) 0.35081(3) 0.02274(8) Uani 1 1 d . . .
S2 S 0.10790(3) 0.77504(3) 0.28914(3) 0.02191(7) Uani 1 1 d . . .
C1 C 0.15389(16) 0.86489(12) 0.54335(12) 0.0307(3) Uani 1 1 d . . .
H1A H 0.2097 0.8560 0.5070 0.037 Uiso 1 1 calc R . .
H1B H 0.1881 0.9342 0.5994 0.037 Uiso 1 1 calc R . .
C2 C 0.04178(16) 0.87194(12) 0.47014(12) 0.0312(4) Uani 1 1 d . . .
H2A H 0.0566 0.9407 0.4543 0.037 Uiso 1 1 calc R . .
H2B H -0.0166 0.8741 0.5044 0.037 Uiso 1 1 calc R . .
C3 C 0.08376(14) 0.87976(12) 0.22860(12) 0.0267(3) Uani 1 1 d . . .
H3A H 0.0891 0.9465 0.2810 0.032 Uiso 1 1 calc R . .
H3B H 0.1468 0.8959 0.2013 0.032 Uiso 1 1 calc R . .
C4 C -0.03261(14) 0.84969(12) 0.14304(11) 0.0256(3) Uani 1 1 d . . .
H4A H -0.0952 0.8303 0.1700 0.031 Uiso 1 1 calc R . .
H4B H -0.0429 0.9141 0.1212 0.031 Uiso 1 1 calc R . .
C12 C 0.28053(14) 0.69082(13) 0.53468(12) 0.0286(3) Uani 1 1 d . . .
C13 C 0.38900(16) 0.70057(18) 0.52579(15) 0.0456(5) Uani 1 1 d . . .
H13 H 0.4562 0.7485 0.5797 0.055 Uiso 1 1 calc R . .
C14 C 0.39900(16) 0.63991(19) 0.43764(16) 0.0468(5) Uani 1 1 d . . .
H14 H 0.4732 0.6462 0.4302 0.056 Uiso 1 1 calc R . .
C15 C 0.30082(15) 0.57029(15) 0.36061(13) 0.0337(4) Uani 1 1 d . . .
H15 H 0.3061 0.5281 0.2994 0.040 Uiso 1 1 calc R . .
C16 C 0.19448(13) 0.56311(12) 0.37412(11) 0.0230(3) Uani 1 1 d . . .
H16 H 0.1264 0.5149 0.3214 0.028 Uiso 1 1 calc R . .
C17 C 0.25816(14) 0.75295(13) 0.62631(12) 0.0305(3) Uani 1 1 d . . .
H17A H 0.2589 0.7101 0.6740 0.037 Uiso 1 1 calc R . .
H17B H 0.3194 0.8217 0.6626 0.037 Uiso 1 1 calc R . .
C22 C -0.03886(15) 0.75264(12) 0.62930(12) 0.0279(3) Uani 1 1 d . . .
C23 C -0.10834(18) 0.78424(15) 0.68514(14) 0.0387(4) Uani 1 1 d . . .
H23 H -0.0756 0.8410 0.7481 0.046 Uiso 1 1 calc R . .
C24 C -0.2248(2) 0.73216(17) 0.64785(16) 0.0458(5) Uani 1 1 d . . .
H24 H -0.2734 0.7515 0.6856 0.055 Uiso 1 1 calc R . .
C25 C -0.27120(17) 0.65122(16) 0.55485(15) 0.0393(4) Uani 1 1 d . . .
H25 H -0.3517 0.6143 0.5281 0.047 Uiso 1 1 calc R . .
C26 C -0.19850(14) 0.62510(13) 0.50158(13) 0.0283(3) Uani 1 1 d . . .
H26 H -0.2305 0.5710 0.4369 0.034 Uiso 1 1 calc R . .
C27 C 0.09053(16) 0.79917(13) 0.67016(12) 0.0314(4) Uani 1 1 d . . .
H27A H 0.1081 0.8785 0.7007 0.038 Uiso 1 1 calc R . .
H27B H 0.1269 0.7689 0.7246 0.038 Uiso 1 1 calc R . .
C32 C -0.22302(12) 0.64031(12) 0.04716(11) 0.0213(3) Uani 1 1 d . . .
C33 C -0.33529(13) 0.62492(14) 0.04970(12) 0.0287(3) Uani 1 1 d . . .
H33 H -0.3882 0.6606 0.0168 0.034 Uiso 1 1 calc R . .
C34 C -0.36899(13) 0.55679(14) 0.10101(12) 0.0305(3) Uani 1 1 d . . .
H34 H -0.4453 0.5456 0.1041 0.037 Uiso 1 1 calc R . .
C35 C -0.29117(13) 0.50524(13) 0.14763(11) 0.0265(3) Uani 1 1 d . . .
H35 H -0.3130 0.4585 0.1835 0.032 Uiso 1 1 calc R . .
C36 C -0.18108(12) 0.52258(11) 0.14143(10) 0.0210(3) Uani 1 1 d . . .
H36 H -0.1276 0.4865 0.1728 0.025 Uiso 1 1 calc R . .
C37 C -0.17610(13) 0.71286(12) -0.00553(11) 0.0235(3) Uani 1 1 d . . .
H37A H -0.1903 0.6712 -0.0769 0.028 Uiso 1 1 calc R . .
H37B H -0.2158 0.7720 -0.0064 0.028 Uiso 1 1 calc R . .
C42 C 0.13502(13) 0.77147(11) 0.01492(11) 0.0228(3) Uani 1 1 d . . .
C43 C 0.22193(15) 0.82157(13) -0.01384(12) 0.0302(3) Uani 1 1 d . . .
H43 H 0.2080 0.8715 -0.0508 0.036 Uiso 1 1 calc R . .
C44 C 0.32921(15) 0.79723(14) 0.01242(13) 0.0346(4) Uani 1 1 d . . .
H44 H 0.3897 0.8300 -0.0069 0.041 Uiso 1 1 calc R . .
C45 C 0.34743(14) 0.72509(14) 0.06680(13) 0.0322(4) Uani 1 1 d . . .
H45 H 0.4211 0.7087 0.0866 0.039 Uiso 1 1 calc R . .
C46 C 0.25727(13) 0.67687(12) 0.09219(12) 0.0250(3) Uani 1 1 d . . .
H46 H 0.2696 0.6265 0.1290 0.030 Uiso 1 1 calc R . .
C47 C 0.01538(13) 0.79174(12) -0.01331(11) 0.0243(3) Uani 1 1 d . . .
H47A H 0.0228 0.8696 -0.0049 0.029 Uiso 1 1 calc R . .
H47B H -0.0298 0.7510 -0.0859 0.029 Uiso 1 1 calc R . .
N1 N 0.14152(11) 0.77498(10) 0.58888(9) 0.0248(3) Uani 1 1 d . . .
N2 N -0.04837(11) 0.75829(9) 0.05123(9) 0.0203(2) Uani 1 1 d . . .
N11 N 0.18456(10) 0.62228(9) 0.45947(9) 0.0202(2) Uani 1 1 d . . .
N21 N -0.08385(11) 0.67415(10) 0.53878(9) 0.0234(3) Uani 1 1 d . . .
N31 N -0.14765(10) 0.58909(9) 0.09228(9) 0.0184(2) Uani 1 1 d . . .
N41 N 0.15236(10) 0.69951(9) 0.06610(9) 0.0203(2) Uani 1 1 d . . .
B1 B 0.6706(5) 0.9506(5) 0.1700(5) 0.0331(10) Uani 0.492(3) 1 d PDU A 1
F1 F 0.6103(10) 0.8579(6) 0.0897(7) 0.055(3) Uani 0.492(3) 1 d PDU A 1
F2 F 0.6068(2) 0.9693(2) 0.23447(19) 0.0462(7) Uani 0.492(3) 1 d PDU A 1
F3 F 0.7770(5) 0.9380(6) 0.2252(5) 0.0469(16) Uani 0.492(3) 1 d PDU A 1
F4 F 0.6844(3) 1.0380(2) 0.1347(3) 0.0587(10) Uani 0.492(3) 1 d PDU A 1
B1' B 0.6906(8) 0.9465(7) 0.1576(7) 0.0331(10) Uani 0.384(4) 1 d PDU B 2
F1' F 0.7606(4) 0.9792(5) 0.1052(4) 0.0450(14) Uani 0.384(4) 1 d PDU B 2
F2' F 0.6037(11) 0.8536(9) 0.0961(11) 0.042(2) Uani 0.384(4) 1 d PDU B 2
F3' F 0.7657(8) 0.9310(9) 0.2421(7) 0.0418(18) Uani 0.384(4) 1 d PDU B 2
F4' F 0.6438(3) 1.0268(4) 0.1900(4) 0.078(2) Uani 0.384(4) 1 d PDU B 2
B1C B 0.6775(16) 0.9566(16) 0.1438(13) 0.0331(10) Uani 0.123(3) 1 d PDU C 3
F1C F 0.7845(12) 0.9775(14) 0.1320(12) 0.041(4) Uani 0.123(3) 1 d PDU C 3
F2C F 0.625(3) 0.8479(17) 0.090(3) 0.041(5) Uani 0.123(3) 1 d PDU C 3
F3C F 0.6883(13) 0.9719(10) 0.2448(8) 0.060(3) Uani 0.123(3) 1 d PDU C 3
F4C F 0.6169(12) 1.0239(9) 0.1066(10) 0.050(3) Uani 0.123(3) 1 d PDU C 3
B2 B 0.4935(7) 0.4169(7) 0.2622(6) 0.0319(9) Uani 0.251(4) 1 d PDU D 1
F5 F 0.4216(7) 0.4388(8) 0.1809(6) 0.062(2) Uani 0.251(4) 1 d PDU D 1
F6 F 0.5668(8) 0.5120(7) 0.3308(7) 0.049(2) Uani 0.251(4) 1 d PDU D 1
F7 F 0.4268(8) 0.3662(8) 0.3061(6) 0.0411(19) Uani 0.251(4) 1 d PDU D 1
F8 F 0.5587(9) 0.3514(8) 0.2294(8) 0.032(2) Uani 0.251(4) 1 d PDU D 1
B2' B 0.4861(9) 0.4163(8) 0.2717(7) 0.0319(9) Uani 0.355(3) 1 d PDU E 2
F5' F 0.5075(5) 0.5189(3) 0.2586(5) 0.0574(13) Uani 0.355(3) 1 d PDU E 2
F6' F 0.4874(3) 0.4305(3) 0.3697(2) 0.0473(10) Uani 0.355(3) 1 d PDU E 2
F7' F 0.3774(3) 0.3559(3) 0.2047(3) 0.0519(12) Uani 0.355(3) 1 d PDU E 2
F8' F 0.5750(7) 0.3662(7) 0.2611(6) 0.0389(16) Uani 0.355(3) 1 d PDU E 2
B2C B 0.4809(8) 0.4206(7) 0.2494(7) 0.0319(9) Uani 0.394(5) 1 d PDU F 3
F5C F 0.4298(6) 0.4867(4) 0.1963(4) 0.0491(12) Uani 0.394(5) 1 d PDU F 3
F6C F 0.5650(6) 0.4860(6) 0.3351(5) 0.064(2) Uani 0.394(5) 1 d PDU F 3
F7C F 0.3967(5) 0.3551(5) 0.2681(5) 0.0505(17) Uani 0.394(5) 1 d PDU F 3
F8C F 0.5220(5) 0.3545(4) 0.1831(5) 0.0551(14) Uani 0.394(5) 1 d PDU F 3
C1S C -0.40000(16) 0.89727(16) 0.86623(15) 0.0423(4) Uani 1 1 d . . .
H1S1 H -0.4412 0.8228 0.8236 0.063 Uiso 1 1 calc R . .
H1S2 H -0.4371 0.9474 0.8360 0.063 Uiso 1 1 calc R . .
H1S3 H -0.4034 0.9078 0.9348 0.063 Uiso 1 1 calc R . .
C2S C -0.27813(16) 0.91804(13) 0.87270(13) 0.0308(3) Uani 1 1 d . . .
N1S N -0.18259(14) 0.93452(12) 0.87891(12) 0.0385(3) Uani 1 1 d . . .
C3S C -0.3543(2) 0.76185(19) 0.32104(18) 0.0602(6) Uani 1 1 d . . .
H3S1 H -0.3105 0.7625 0.2746 0.090 Uiso 1 1 calc R . .
H3S2 H -0.4276 0.7812 0.2934 0.090 Uiso 1 1 calc R . .
H3S3 H -0.3716 0.6895 0.3281 0.090 Uiso 1 1 calc R . .
C4S C -0.28569(18) 0.83893(16) 0.41950(17) 0.0447(5) Uani 1 1 d . . .
N2S N -0.22977(19) 0.89953(15) 0.49681(16) 0.0609(5) Uani 1 1 d . . .

loop_
_atom_site_aniso_label
_atom_site_aniso_U_11
_atom_site_aniso_U_22
_atom_site_aniso_U_33
_atom_site_aniso_U_23
_atom_site_aniso_U_13
_atom_site_aniso_U_12
Cu1 0.02209(9) 0.01425(8) 0.01670(8) 0.00288(6) 0.00793(7) 0.00292(6)
Cu2 0.01911(9) 0.01679(8) 0.02016(9) 0.00952(6) 0.00960(7) 0.00730(6)
Cl1 0.02543(16) 0.01812(15) 0.01453(14) 0.00504(12) 0.00418(12) 0.00089(12)
Cl2 0.02491(16) 0.01942(15) 0.01789(15) 0.00852(12) 0.00783(12) 0.01007(12)
S1 0.02996(18) 0.01954(16) 0.02464(17) 0.01006(14) 0.01385(15) 0.00917(14)
S2 0.02883(18) 0.01902(16) 0.02166(17) 0.00752(13) 0.01218(14) 0.00804(13)
C1 0.0492(10) 0.0141(7) 0.0239(7) 0.0024(6) 0.0138(7) -0.0014(6)
C2 0.0566(11) 0.0171(7) 0.0300(8) 0.0083(6) 0.0258(8) 0.0147(7)
C3 0.0407(9) 0.0172(7) 0.0262(7) 0.0090(6) 0.0164(7) 0.0062(6)
C4 0.0404(9) 0.0191(7) 0.0263(7) 0.0107(6) 0.0174(7) 0.0150(6)
C12 0.0255(8) 0.0312(8) 0.0248(7) 0.0085(6) 0.0058(6) 0.0016(6)
C13 0.0243(9) 0.0638(13) 0.0373(10) 0.0100(9) 0.0050(7) 0.0009(8)
C14 0.0256(9) 0.0749(15) 0.0461(11) 0.0221(10) 0.0172(8) 0.0160(9)
C15 0.0350(9) 0.0466(10) 0.0313(8) 0.0189(8) 0.0175(7) 0.0206(8)
C16 0.0288(7) 0.0251(7) 0.0206(7) 0.0112(6) 0.0105(6) 0.0115(6)
C17 0.0300(8) 0.0280(8) 0.0224(7) 0.0011(6) 0.0041(6) -0.0025(6)
C22 0.0474(9) 0.0233(7) 0.0244(7) 0.0122(6) 0.0208(7) 0.0163(7)
C23 0.0670(13) 0.0379(9) 0.0351(9) 0.0200(8) 0.0354(9) 0.0306(9)
C24 0.0688(14) 0.0566(12) 0.0527(12) 0.0368(10) 0.0478(11) 0.0437(11)
C25 0.0410(10) 0.0504(11) 0.0556(11) 0.0381(10) 0.0315(9) 0.0284(8)
C26 0.0316(8) 0.0307(8) 0.0356(8) 0.0213(7) 0.0169(7) 0.0162(6)
C27 0.0512(10) 0.0224(7) 0.0193(7) 0.0010(6) 0.0166(7) 0.0065(7)
C32 0.0227(7) 0.0237(7) 0.0196(7) 0.0081(6) 0.0076(5) 0.0090(5)
C33 0.0221(7) 0.0357(9) 0.0291(8) 0.0103(7) 0.0076(6) 0.0115(6)
C34 0.0193(7) 0.0392(9) 0.0302(8) 0.0070(7) 0.0102(6) 0.0029(6)
C35 0.0263(7) 0.0293(8) 0.0218(7) 0.0068(6) 0.0100(6) -0.0001(6)
C36 0.0242(7) 0.0219(7) 0.0178(6) 0.0072(5) 0.0085(5) 0.0044(5)
C37 0.0254(7) 0.0274(7) 0.0257(7) 0.0156(6) 0.0107(6) 0.0141(6)
C42 0.0297(7) 0.0181(7) 0.0210(7) 0.0044(5) 0.0123(6) 0.0035(5)
C43 0.0411(9) 0.0220(7) 0.0306(8) 0.0076(6) 0.0208(7) 0.0016(6)
C44 0.0334(9) 0.0307(8) 0.0379(9) 0.0040(7) 0.0217(7) -0.0037(7)
C45 0.0235(8) 0.0320(8) 0.0355(9) 0.0017(7) 0.0123(7) 0.0019(6)
C46 0.0222(7) 0.0244(7) 0.0254(7) 0.0041(6) 0.0082(6) 0.0039(6)
C47 0.0343(8) 0.0221(7) 0.0254(7) 0.0144(6) 0.0164(6) 0.0090(6)
N1 0.0346(7) 0.0173(6) 0.0185(6) 0.0018(5) 0.0099(5) 0.0008(5)
N2 0.0275(6) 0.0194(6) 0.0211(6) 0.0105(5) 0.0128(5) 0.0100(5)
N11 0.0227(6) 0.0193(6) 0.0192(6) 0.0078(5) 0.0073(5) 0.0045(4)
N21 0.0329(7) 0.0215(6) 0.0248(6) 0.0127(5) 0.0155(5) 0.0120(5)
N31 0.0206(6) 0.0195(6) 0.0179(5) 0.0072(4) 0.0085(5) 0.0069(4)
N41 0.0223(6) 0.0183(6) 0.0199(6) 0.0042(5) 0.0091(5) 0.0034(4)
B1 0.0389(18) 0.0212(11) 0.0322(18) 0.0015(12) 0.0116(14) 0.0014(11)
F1 0.055(5) 0.038(4) 0.049(4) -0.008(3) 0.011(4) -0.006(4)
F2 0.0479(15) 0.0541(15) 0.0507(14) 0.0195(12) 0.0294(12) 0.0230(12)
F3 0.0284(15) 0.043(3) 0.058(4) -0.006(2) 0.015(2) 0.0130(15)
F4 0.070(2) 0.0419(15) 0.0503(17) 0.0261(13) 0.0074(17) -0.0137(16)
B1' 0.0389(18) 0.0212(11) 0.0322(18) 0.0015(12) 0.0116(14) 0.0014(11)
F1' 0.035(3) 0.062(2) 0.042(2) 0.0354(19) 0.0091(18) 0.003(2)
F2' 0.035(4) 0.029(4) 0.046(4) 0.003(3) 0.009(3) -0.012(3)
F3' 0.058(4) 0.041(2) 0.0228(17) 0.0121(16) 0.013(2) 0.002(2)
F4' 0.051(2) 0.063(3) 0.083(3) -0.029(3) 0.000(2) 0.034(2)
B1C 0.0389(18) 0.0212(11) 0.0322(18) 0.0015(12) 0.0116(14) 0.0014(11)
F1C 0.020(4) 0.038(5) 0.055(7) 0.004(5) 0.003(5) 0.017(4)
F2C 0.054(8) 0.013(6) 0.040(7) -0.011(5) 0.014(7) 0.000(6)
F3C 0.073(6) 0.051(5) 0.037(5) 0.001(4) 0.021(5) -0.016(5)
F4C 0.060(6) 0.033(5) 0.064(6) 0.020(4) 0.023(5) 0.019(4)
B2 0.0281(11) 0.0291(10) 0.042(2) 0.0090(13) 0.0211(14) 0.0016(8)
F5 0.047(3) 0.091(6) 0.033(3) 0.016(4) 0.001(2) 0.007(4)
F6 0.039(3) 0.026(4) 0.064(5) -0.006(3) 0.021(3) -0.009(2)
F7 0.036(4) 0.042(4) 0.055(5) 0.022(4) 0.028(3) 0.004(3)
F8 0.029(4) 0.029(3) 0.043(6) 0.008(4) 0.025(4) 0.004(3)
B2' 0.0281(11) 0.0291(10) 0.042(2) 0.0090(13) 0.0211(14) 0.0016(8)
F5' 0.077(3) 0.0312(18) 0.091(3) 0.026(2) 0.062(3) 0.0144(19)
F6' 0.048(2) 0.070(2) 0.0284(16) 0.0154(16) 0.0144(15) 0.0244(18)
F7' 0.0345(18) 0.054(2) 0.038(2) -0.0030(19) -0.0129(17) 0.0088(15)
F8' 0.035(3) 0.044(3) 0.050(4) 0.017(3) 0.027(3) 0.015(2)
B2C 0.0281(11) 0.0291(10) 0.042(2) 0.0090(13) 0.0211(14) 0.0016(8)
F5C 0.064(3) 0.055(3) 0.036(2) 0.017(2) 0.026(2) 0.015(2)
F6C 0.056(3) 0.041(3) 0.059(3) 0.009(2) -0.018(2) -0.005(2)
F7C 0.037(3) 0.042(2) 0.066(4) 0.002(3) 0.032(3) -0.010(2)
F8C 0.060(3) 0.0347(17) 0.081(4) 0.009(2) 0.052(3) 0.0031(19)
C1S 0.0364(10) 0.0418(10) 0.0428(10) 0.0102(8) 0.0114(8) 0.0032(8)
C2S 0.0413(10) 0.0210(7) 0.0308(8) 0.0095(6) 0.0125(7) 0.0077(6)
N1S 0.0432(9) 0.0289(7) 0.0474(9) 0.0123(7) 0.0201(7) 0.0108(6)
C3S 0.0740(16) 0.0491(13) 0.0504(13) 0.0215(11) 0.0150(12) 0.0008(11)
C4S 0.0509(12) 0.0363(10) 0.0555(13) 0.0288(10) 0.0205(10) 0.0088(9)
N2S 0.0777(14) 0.0405(10) 0.0573(12) 0.0260(9) 0.0115(10) 0.0030(9)

loop_
_atom_type_symbol
_atom_type_description
_atom_type_scat_dispersion_real
_atom_type_scat_dispersion_imag
_atom_type_scat_source
C C 0.0033 0.0016 'International Tables Vol C Tables 4.2.6.8 and 6.1.1.4'
H H 0.0000 0.0000 'International Tables Vol C Tables 4.2.6.8 and 6.1.1.4'
B B 0.0013 0.0007 'International Tables Vol C Tables 4.2.6.8 and 6.1.1.4'
N N 0.0061 0.0033 'International Tables Vol C Tables 4.2.6.8 and 6.1.1.4'
F F 0.0171 0.0103 'International Tables Vol C Tables 4.2.6.8 and 6.1.1.4'
S S 0.1246 0.1234 'International Tables Vol C Tables 4.2.6.8 and 6.1.1.4'
Cl Cl 0.1484 0.1585 'International Tables Vol C Tables 4.2.6.8 and 6.1.1.4'
Cu Cu 0.3201 1.2651 'International Tables Vol C Tables 4.2.6.8 and 6.1.1.4'

loop_
_geom_angle_atom_site_label_1
_geom_angle_atom_site_label_2
_geom_angle_atom_site_label_3
_geom_angle
N11 Cu1 N21 164.80(5)
N11 Cu1 N1 81.65(5)
N21 Cu1 N1 83.23(5)
N11 Cu1 Cl1 97.94(4)
N21 Cu1 Cl1 97.20(4)
N1 Cu1 Cl1 179.10(4)
N31 Cu2 N41 165.39(5)
N31 Cu2 N2 82.10(5)
N41 Cu2 N2 83.37(5)
N31 Cu2 Cl2 97.51(4)
N41 Cu2 Cl2 97.00(4)
N2 Cu2 Cl2 179.11(4)
C2 S1 S2 102.67(6)
C3 S2 S1 103.57(5)
N1 C1 C2 115.08(13)
N1 C1 H1A 108.5
C2 C1 H1A 108.5
N1 C1 H1B 108.5
C2 C1 H1B 108.5
H1A C1 H1B 107.5
C1 C2 S1 114.52(11)
C1 C2 H2A 108.6
S1 C2 H2A 108.6
C1 C2 H2B 108.6
S1 C2 H2B 108.6
H2A C2 H2B 107.6
C4 C3 S2 113.95(10)
C4 C3 H3A 108.8
S2 C3 H3A 108.8
C4 C3 H3B 108.8
S2 C3 H3B 108.8
H3A C3 H3B 107.7
N2 C4 C3 115.38(12)
N2 C4 H4A 108.4
C3 C4 H4A 108.4
N2 C4 H4B 108.4
C3 C4 H4B 108.4
H4A C4 H4B 107.5
N11 C12 C13 121.11(15)
N11 C12 C17 114.60(13)
C13 C12 C17 124.28(15)
C12 C13 C14 119.24(17)
C12 C13 H13 120.4
C14 C13 H13 120.4
C15 C14 C13 119.60(16)
C15 C14 H14 120.2
C13 C14 H14 120.2
C14 C15 C16 118.62(16)
C14 C15 H15 120.7
C16 C15 H15 120.7
N11 C16 C15 121.84(15)
N11 C16 H16 119.1
C15 C16 H16 119.1
N1 C17 C12 107.42(12)
N1 C17 H17A 110.2
C12 C17 H17A 110.2
N1 C17 H17B 110.2
C12 C17 H17B 110.2
H17A C17 H17B 108.5
N21 C22 C23 121.54(17)
N21 C22 C27 116.83(13)
C23 C22 C27 121.51(15)
C24 C23 C22 118.93(17)
C24 C23 H23 120.5
C22 C23 H23 120.5
C23 C24 C25 119.60(16)
C23 C24 H24 120.2
C25 C24 H24 120.2
C26 C25 C24 118.89(18)
C26 C25 H25 120.6
C24 C25 H25 120.6
N21 C26 C25 121.78(17)
N21 C26 H26 119.1
C25 C26 H26 119.1
N1 C27 C22 111.54(12)
N1 C27 H27A 109.3
C22 C27 H27A 109.3
N1 C27 H27B 109.3
C22 C27 H27B 109.3
H27A C27 H27B 108.0
N31 C32 C33 121.22(13)
N31 C32 C37 115.04(12)
C33 C32 C37 123.74(13)
C34 C33 C32 118.85(14)
C34 C33 H33 120.6
C32 C33 H33 120.6
C35 C34 C33 119.63(14)
C35 C34 H34 120.2
C33 C34 H34 120.2
C34 C35 C36 118.93(14)
C34 C35 H35 120.5
C36 C35 H35 120.5
N31 C36 C35 121.70(14)
N31 C36 H36 119.2
C35 C36 H36 119.2
N2 C37 C32 108.22(11)
N2 C37 H37A 110.1
C32 C37 H37A 110.1
N2 C37 H37B 110.1
C32 C37 H37B 110.1
H37A C37 H37B 108.4
N41 C42 C43 121.62(14)
N41 C42 C47 116.65(12)
C43 C42 C47 121.69(14)
C44 C43 C42 118.73(15)
C44 C43 H43 120.6
C42 C43 H43 120.6
C45 C44 C43 119.45(14)
C45 C44 H44 120.3
C43 C44 H44 120.3
C44 C45 C46 119.19(16)
C44 C45 H45 120.4
C46 C45 H45 120.4
N41 C46 C45 121.65(15)
N41 C46 H46 119.2
C45 C46 H46 119.2
N2 C47 C42 111.31(12)
N2 C47 H47A 109.4
C42 C47 H47A 109.4
N2 C47 H47B 109.4
C42 C47 H47B 109.4
H47A C47 H47B 108.0
C27 N1 C17 112.36(13)
C27 N1 C1 112.11(12)
C17 N1 C1 108.25(12)
C27 N1 Cu1 106.52(9)
C17 N1 Cu1 104.15(9)
C1 N1 Cu1 113.24(9)
C47 N2 C37 112.68(11)
C47 N2 C4 112.32(11)
C37 N2 C4 107.79(11)
C47 N2 Cu2 105.65(8)
C37 N2 Cu2 104.23(8)
C4 N2 Cu2 113.99(9)
C16 N11 C12 119.57(13)
C16 N11 Cu1 126.25(10)
C12 N11 Cu1 113.94(10)
C26 N21 C22 119.23(13)
C26 N21 Cu1 126.88(11)
C22 N21 Cu1 113.33(11)
C36 N31 C32 119.66(12)
C36 N31 Cu2 126.17(10)
C32 N31 Cu2 114.05(9)
C42 N41 C46 119.34(13)
C42 N41 Cu2 113.28(10)
C46 N41 Cu2 127.21(10)
F4 B1 F1 110.1(5)
F4 B1 F3 111.6(5)
F1 B1 F3 109.7(5)
F4 B1 F2 107.5(4)
F1 B1 F2 109.5(6)
F3 B1 F2 108.4(4)
F4' B1' F3' 108.3(7)
F4' B1' F2' 110.6(9)
F3' B1' F2' 112.5(9)
F4' B1' F1' 109.2(7)
F3' B1' F1' 105.3(7)
F2' B1' F1' 110.8(8)
F4C B1C F1C 107.8(14)
F4C B1C F3C 109.9(14)
F1C B1C F3C 112.2(15)
F4C B1C F2C 113.1(19)
F1C B1C F2C 105.5(18)
F3C B1C F2C 108.3(19)
F7 B2 F6 110.4(6)
F7 B2 F8 109.7(6)
F6 B2 F8 109.1(6)
F7 B2 F5 109.1(6)
F6 B2 F5 108.7(6)
F8 B2 F5 109.8(6)
F7' B2' F6' 108.8(8)
F7' B2' F8' 112.7(7)
F6' B2' F8' 107.6(7)
F7' B2' F5' 109.3(7)
F6' B2' F5' 107.7(7)
F8' B2' F5' 110.7(8)
F6C B2C F7C 112.4(7)
F6C B2C F8C 113.8(8)
F7C B2C F8C 108.0(7)
F6C B2C F5C 107.0(7)
F7C B2C F5C 109.4(7)
F8C B2C F5C 105.9(6)
C2S C1S H1S1 109.5
C2S C1S H1S2 109.5
H1S1 C1S H1S2 109.5
C2S C1S H1S3 109.5
H1S1 C1S H1S3 109.5
H1S2 C1S H1S3 109.5
N1S C2S C1S 179.23(18)
C4S C3S H3S1 109.5
C4S C3S H3S2 109.5
H3S1 C3S H3S2 109.5
C4S C3S H3S3 109.5
H3S1 C3S H3S3 109.5
H3S2 C3S H3S3 109.5
N2S C4S C3S 178.8(3)

loop_
_geom_bond_atom_site_label_1
_geom_bond_atom_site_label_2
_geom_bond_distance
Cu1 N11 1.9803(12)
Cu1 N21 1.9901(12)
Cu1 N1 2.0523(12)
Cu1 Cl1 2.2666(4)
Cu2 N31 1.9713(11)
Cu2 N41 1.9868(12)
Cu2 N2 2.0601(12)
Cu2 Cl2 2.2693(3)
S1 C2 1.8224(16)
S1 S2 2.0424(5)
S2 C3 1.8242(15)
C1 N1 1.4964(19)
C1 C2 1.509(2)
C1 H1A 0.9900
C1 H1B 0.9900
C2 H2A 0.9900
C2 H2B 0.9900
C3 C4 1.510(2)
C3 H3A 0.9900
C3 H3B 0.9900
C4 N2 1.4973(18)
C4 H4A 0.9900
C4 H4B 0.9900
C12 N11 1.3471(19)
C12 C13 1.377(2)
C12 C17 1.505(2)
C13 C14 1.381(3)
C13 H13 0.9500
C14 C15 1.376(3)
C14 H14 0.9500
C15 C16 1.381(2)
C15 H15 0.9500
C16 N11 1.3404(18)
C16 H16 0.9500
C17 N1 1.490(2)
C17 H17A 0.9900
C17 H17B 0.9900
C22 N21 1.346(2)
C22 C23 1.390(2)
C22 C27 1.496(2)
C23 C24 1.371(3)
C23 H23 0.9500
C24 C25 1.385(3)
C24 H24 0.9500
C25 C26 1.381(2)
C25 H25 0.9500
C26 N21 1.343(2)
C26 H26 0.9500
C27 N1 1.4839(19)
C27 H27A 0.9900
C27 H27B 0.9900
C32 N31 1.3473(18)
C32 C33 1.386(2)
C32 C37 1.5043(19)
C33 C34 1.383(2)
C33 H33 0.9500
C34 C35 1.378(2)
C34 H34 0.9500
C35 C36 1.380(2)
C35 H35 0.9500
C36 N31 1.3418(18)
C36 H36 0.9500
C37 N2 1.4893(19)
C37 H37A 0.9900
C37 H37B 0.9900
C42 N41 1.3439(19)
C42 C43 1.390(2)
C42 C47 1.505(2)
C43 C44 1.385(3)
C43 H43 0.9500
C44 C45 1.379(3)
C44 H44 0.9500
C45 C46 1.382(2)
C45 H45 0.9500
C46 N41 1.3477(19)
C46 H46 0.9500
C47 N2 1.4856(17)
C47 H47A 0.9900
C47 H47B 0.9900
B1 F4 1.375(6)
B1 F1 1.377(6)
B1 F3 1.384(5)
B1 F2 1.393(5)
B1' F4' 1.342(9)
B1' F3' 1.380(9)
B1' F2' 1.385(9)
B1' F1' 1.392(8)
B1C F4C 1.361(15)
B1C F1C 1.379(15)
B1C F3C 1.383(15)
B1C F2C 1.392(15)
B2 F7 1.366(7)
B2 F6 1.367(7)
B2 F8 1.372(7)
B2 F5 1.373(7)
B2' F7' 1.373(10)
B2' F6' 1.376(10)
B2' F8' 1.403(10)
B2' F5' 1.405(10)
B2C F6C 1.335(9)
B2C F7C 1.375(9)
B2C F8C 1.402(9)
B2C F5C 1.403(10)
C1S C2S 1.461(3)
C1S H1S1 0.9800
C1S H1S2 0.9800
C1S H1S3 0.9800
C2S N1S 1.141(2)
C3S C4S 1.440(3)
C3S H3S1 0.9800
C3S H3S2 0.9800
C3S H3S3 0.9800
C4S N2S 1.136(3)

loop_
_geom_torsion_atom_site_label_1
_geom_torsion_atom_site_label_2
_geom_torsion_atom_site_label_3
_geom_torsion_atom_site_label_4
_geom_torsion
C2 S1 S2 C3 -81.95(7)
N1 C1 C2 S1 -68.47(15)
S2 S1 C2 C1 -61.26(12)
S1 S2 C3 C4 -63.03(11)
S2 C3 C4 N2 -65.92(15)
N11 C12 C13 C14 0.8(3)
C17 C12 C13 C14 -179.53(18)
C12 C13 C14 C15 -0.5(3)
C13 C14 C15 C16 -0.1(3)
C14 C15 C16 N11 0.4(2)
N11 C12 C17 N1 -34.32(18)
C13 C12 C17 N1 146.00(17)
N21 C22 C23 C24 1.6(2)
C27 C22 C23 C24 -174.36(15)
C22 C23 C24 C25 -1.4(3)
C23 C24 C25 C26 -0.2(3)
C24 C25 C26 N21 1.7(2)
N21 C22 C27 N1 18.14(19)
C23 C22 C27 N1 -165.74(14)
N31 C32 C33 C34 1.0(2)
C37 C32 C33 C34 -179.59(14)
C32 C33 C34 C35 -0.5(2)
C33 C34 C35 C36 -0.3(2)
C34 C35 C36 N31 0.8(2)
N31 C32 C37 N2 -31.93(17)
C33 C32 C37 N2 148.59(14)
N41 C42 C43 C44 -0.9(2)
C47 C42 C43 C44 -178.38(14)
C42 C43 C44 C45 -0.5(2)
C43 C44 C45 C46 1.3(2)
C44 C45 C46 N41 -0.8(2)
N41 C42 C47 N2 20.17(18)
C43 C42 C47 N2 -162.20(13)
C22 C27 N1 C17 -143.02(13)
C22 C27 N1 C1 94.80(15)
C22 C27 N1 Cu1 -29.59(15)
C12 C17 N1 C27 159.26(13)
C12 C17 N1 C1 -76.40(14)
C12 C17 N1 Cu1 44.38(13)
C2 C1 N1 C27 -76.13(16)
C2 C1 N1 C17 159.37(12)
C2 C1 N1 Cu1 44.43(15)
N11 Cu1 N1 C27 -152.98(11)
N21 Cu1 N1 C27 25.40(10)
N11 Cu1 N1 C17 -34.03(9)
N21 Cu1 N1 C17 144.35(10)
N11 Cu1 N1 C1 83.34(11)
N21 Cu1 N1 C1 -98.28(11)
C42 C47 N2 C37 -144.84(12)
C42 C47 N2 C4 93.19(14)
C42 C47 N2 Cu2 -31.66(13)
C32 C37 N2 C47 155.99(12)
C32 C37 N2 C4 -79.51(13)
C32 C37 N2 Cu2 41.94(12)
C3 C4 N2 C47 -76.40(15)
C3 C4 N2 C37 158.89(12)
C3 C4 N2 Cu2 43.72(15)
N31 Cu2 N2 C47 -151.60(10)
N41 Cu2 N2 C47 26.90(9)
N31 Cu2 N2 C37 -32.65(8)
N41 Cu2 N2 C37 145.86(9)
N31 Cu2 N2 C4 84.59(10)
N41 Cu2 N2 C4 -96.90(10)
C15 C16 N11 C12 -0.1(2)
C15 C16 N11 Cu1 173.84(11)
C13 C12 N11 C16 -0.5(2)
C17 C12 N11 C16 179.77(13)
C13 C12 N11 Cu1 -175.17(15)
C17 C12 N11 Cu1 5.14(17)
N21 Cu1 N11 C16 -163.30(16)
N1 Cu1 N11 C16 -157.15(12)
Cl1 Cu1 N11 C16 22.04(12)
N21 Cu1 N11 C12 10.9(2)
N1 Cu1 N11 C12 17.06(11)
Cl1 Cu1 N11 C12 -163.75(10)
C25 C26 N21 C22 -1.6(2)
C25 C26 N21 Cu1 169.22(11)
C23 C22 N21 C26 -0.1(2)
C27 C22 N21 C26 176.01(13)
C23 C22 N21 Cu1 -172.08(12)
C27 C22 N21 Cu1 4.04(17)
N11 Cu1 N21 C26 177.80(16)
N1 Cu1 N21 C26 171.68(13)
Cl1 Cu1 N21 C26 -7.52(12)
N11 Cu1 N21 C22 -11.0(2)
N1 Cu1 N21 C22 -17.08(10)
Cl1 Cu1 N21 C22 163.72(10)
C35 C36 N31 C32 -0.3(2)
C35 C36 N31 Cu2 175.46(10)
C33 C32 N31 C36 -0.6(2)
C37 C32 N31 C36 179.93(12)
C33 C32 N31 Cu2 -176.83(11)
C37 C32 N31 Cu2 3.68(16)
N41 Cu2 N31 C36 -164.77(16)
N2 Cu2 N31 C36 -158.88(12)
Cl2 Cu2 N31 C36 21.92(12)
N41 Cu2 N31 C32 11.2(2)
N2 Cu2 N31 C32 17.09(10)
Cl2 Cu2 N31 C32 -162.11(9)
C43 C42 N41 C46 1.4(2)
C47 C42 N41 C46 179.06(13)
C43 C42 N41 Cu2 -174.18(11)
C47 C42 N41 Cu2 3.46(16)
C45 C46 N41 C42 -0.6(2)
C45 C46 N41 Cu2 174.31(11)
N31 Cu2 N41 C42 -11.8(2)
N2 Cu2 N41 C42 -17.69(10)
Cl2 Cu2 N41 C42 161.50(9)
N31 Cu2 N41 C46 173.00(16)
N2 Cu2 N41 C46 167.12(12)
Cl2 Cu2 N41 C46 -13.69(12)

loop_
_platon_squeeze_void_nr
_platon_squeeze_void_average_x
_platon_squeeze_void_average_y
_platon_squeeze_void_average_z
_platon_squeeze_void_volume
_platon_squeeze_void_count_electrons
_platon_squeeze_void_content
1 0.500 0.000 0.500 158 42 ' '
